data_8102049
loop_
_publ_author_name
'Abdel-Jalil, R. J.'
'Voelter, W.'
'Maichle-M\"ossmer, C.'
'Baqi, Y.'
'Machulla, H.-J.'

_publ_section_title
;
Crystal structure of 2-(3-acetyl-1-(4-bromophenyl)-5-((R)-4-chlorophenyl)-
1,2,4-triazolo-4-yl)-2-deoxy-1,3,4,6-tetraacetyl-\b-D-glucose, 
C~30~H~31~BrClN~3~O~10~
;
_journal_issue 4
_journal_name_full 'Zeitschrift f\"ur Kristallographie - New Crystal Structures'
_journal_page_first 463
_journal_page_last 464
_journal_volume 221
_journal_year 2006
_chemical_formula_moiety jalil/racemat
_chemical_formula_sum 'C30 H31 Br Cl N3 O10'
_chemical_formula_weight 708.94
_chemical_name_systematic
; 
2-(3-acetyl-1-(4-bromophenyl)-5-[(R)-4-chlorophenyl]-1,2,4-triazolo-4-yl)-
2-deoxy-1,3,4,6-tetraacetyl-\b-D-glucose 
;
_space_group_IT_number 19
_symmetry_cell_setting orthorhombic
_symmetry_space_group_name_Hall 'P 2ac 2ab'
_symmetry_space_group_name_H-M 'P 21 21 21'
_atom_sites_solution_hydrogens mixed
_atom_sites_solution_primary direct
_atom_sites_solution_secondary difmap
_audit_creation_method SHELXL-97
_cell_angle_alpha 90.00
_cell_angle_beta 90.00
_cell_angle_gamma 90.00
_cell_formula_units_Z 4
_cell_length_a 9.9317(8)
_cell_length_b 11.1822(5)
_cell_length_c 29.204(3)
_cell_measurement_reflns_used 25
_cell_measurement_temperature 223(2)
_cell_measurement_theta_max 25.26
_cell_measurement_theta_min 16.31
_cell_volume 3243.3(4)
_computing_cell_refinement EXPRESS
_computing_data_collection CAD4
_computing_data_reduction HELENA
_computing_molecular_graphics Platon
_computing_structure_refinement 'SHELXL-97 (Sheldrick, 1997)'
_computing_structure_solution 'SHELXS-97 (Sheldrick, 1990)'
_diffrn_ambient_temperature 223(2)
_diffrn_measured_fraction_theta_full 0.999
_diffrn_measured_fraction_theta_max 0.999
_diffrn_measurement_device_type 'Nonius CAD4'
_diffrn_measurement_method omega
_diffrn_radiation_monochromator graphite
_diffrn_radiation_source 'fine-focus sealed tube'
_diffrn_radiation_type CuK\a
_diffrn_radiation_wavelength 1.54184
_diffrn_reflns_av_R_equivalents 0.1136
_diffrn_reflns_av_sigmaI/netI 0.1021
_diffrn_reflns_limit_h_max 11
_diffrn_reflns_limit_h_min -11
_diffrn_reflns_limit_k_max 13
_diffrn_reflns_limit_k_min -11
_diffrn_reflns_limit_l_max 34
_diffrn_reflns_limit_l_min -34
_diffrn_reflns_number 7848
_diffrn_reflns_theta_full 64.82
_diffrn_reflns_theta_max 64.82
_diffrn_reflns_theta_min 5.39
_diffrn_standards_decay_% 0
_diffrn_standards_interval_count 400
_diffrn_standards_interval_time 60
_diffrn_standards_number 3
_exptl_absorpt_coefficient_mu 2.999
_exptl_absorpt_correction_T_max 0.98048
_exptl_absorpt_correction_T_min 0.70252
_exptl_absorpt_correction_type psi-scan
_exptl_crystal_colour colorless
_exptl_crystal_density_diffrn 1.452
_exptl_crystal_density_method 'not measured'
_exptl_crystal_description block
_exptl_crystal_F_000 1456
_exptl_crystal_size_max 0.25
_exptl_crystal_size_mid 0.15
_exptl_crystal_size_min 0.10
_refine_diff_density_max 0.353
_refine_diff_density_min -0.430
_refine_diff_density_rms 0.076
_refine_ls_abs_structure_details 'Flack H D (1983), Acta Cryst. A39, 876-881'
_refine_ls_abs_structure_Flack 0.01(3)
_refine_ls_extinction_coef 0.0035(3)
_refine_ls_extinction_expression Fc^*^=kFc[1+0.001xFc^2^\l^3^/sin(2\q)]^-1/4^
_refine_ls_extinction_method SHELXL
_refine_ls_goodness_of_fit_ref 1.021
_refine_ls_hydrogen_treatment mixed
_refine_ls_matrix_type full
_refine_ls_number_parameters 476
_refine_ls_number_reflns 5437
_refine_ls_number_restraints 0
_refine_ls_restrained_S_all 1.021
_refine_ls_R_factor_all 0.0984
_refine_ls_R_factor_gt 0.0609
_refine_ls_shift/su_max 0.012
_refine_ls_shift/su_mean 0.000
_refine_ls_structure_factor_coef Fsqd
_refine_ls_weighting_details 'w=1/[\s^2^(Fo^2^)+(0.0886P)^2^+1.0159P] where P=(Fo^2^+2Fc^2^)/3'
_refine_ls_weighting_scheme calc
_refine_ls_wR_factor_gt 0.1498
_refine_ls_wR_factor_ref 0.1721
_reflns_number_gt 3955
_reflns_number_total 5437
_reflns_threshold_expression >2sigma(I)
_cod_data_source_file 1267-1878.cff
_cod_data_source_block psi
_cod_depositor_comments
;
The following automatic conversions were performed:
'_exptl_absorpt_correction_type' value 'Psi-Scan' changed to 'psi-scan'
according to '/home/saulius/struct/CIF-dictionaries/cif_core.dic'
dictionary named 'cif_core.dic' version 2.4.1 from 2010-06-29.

Automatic conversion script
Id: cif_fix_enum 1555 2011-01-17 13:19:09Z saulius 

The following automatic conversions were performed:

'_refine_ls_weighting_scheme' value 'calc
w=1/[\s^2^(Fo^2^)+(0.0886P)^2^+1.0159P] where P=(Fo^2^+2Fc^2^)/3' was
changed to 'calc'. New tag '_refine_ls_weighting_details' was
created. The value of the new tag was set to
'w=1/[\s^2^(Fo^2^)+(0.0886P)^2^+1.0159P] where P=(Fo^2^+2Fc^2^)/3'.

Automatic conversion script
Id: cif_fix_values 3143 2015-03-26 13:38:13Z robertas 

The following automatic conversions were performed:

'_atom_sites_solution_hydrogens' value 'geom/difmap' was changed to
'mixed'.

Automatic conversion script
Id: cif_fix_values 6452 2018-10-05 10:23:21Z andrius 
;
_cod_original_cell_volume 3243.4(4)
_cod_original_sg_symbol_H-M P212121
_cod_original_formula_sum 'C30 H31 Br1 Cl1 N3 O10'
_cod_database_code 8102049

loop_
_symmetry_equiv_pos_as_xyz
'x, y, z'
'-x+1/2, -y, z+1/2'
'x+1/2, -y+1/2, -z'
'-x, y+1/2, -z+1/2'

loop_
_atom_site_label
_atom_site_type_symbol
_atom_site_fract_x
_atom_site_fract_y
_atom_site_fract_z
_atom_site_U_iso_or_equiv
_atom_site_adp_type
_atom_site_occupancy
_atom_site_symmetry_multiplicity
_atom_site_Wyckoff_symbol
_atom_site_calc_flag
_atom_site_refinement_flags
_atom_site_disorder_assembly
_atom_site_disorder_group
C2 C 0.2671(6) 0.3954(5) 1.1997(2) 0.0325(13) Uani 1 4 a d . . .
C3 C 0.3035(6) 0.3172(5) 1.15907(19) 0.0307(13) Uani 1 4 a d . . .
C4 C 0.1782(6) 0.2440(5) 1.14637(19) 0.0341(13) Uani 1 4 a d . . .
C5 C 0.1227(6) 0.1762(6) 1.1867(2) 0.0356(14) Uani 1 4 a d . . .
C6 C 0.1124(6) 0.2565(5) 1.2295(2) 0.0321(13) Uani 1 4 a d . . .
C22 C 0.3563(7) 0.5694(5) 1.2341(2) 0.0361(14) Uani 1 4 a d . . .
C24 C 0.4798(7) 0.6373(6) 1.2424(3) 0.0508(17) Uani 1 4 a d . . .
H24A H 0.5002 0.6860 1.2158 0.076 Uiso 1 4 a calc R . .
H24B H 0.5536 0.5824 1.2481 0.076 Uiso 1 4 a calc R . .
H24C H 0.4675 0.6885 1.2689 0.076 Uiso 1 4 a calc R . .
C32 C 0.2821(6) 0.4789(5) 1.0968(2) 0.0349(13) Uani 1 4 a d . . .
C35 C 0.4445(6) 0.3317(5) 1.0877(2) 0.0402(14) Uani 1 4 a d . . .
C42 C 0.1759(10) 0.1723(9) 1.0686(3) 0.070(2) Uani 1 4 a d . . .
C44 C 0.2480(10) 0.0833(10) 1.0384(3) 0.096(4) Uani 1 4 a d . . .
H44A H 0.1978 0.0725 1.0102 0.144 Uiso 1 4 a calc R . .
H44B H 0.2550 0.0073 1.0543 0.144 Uiso 1 4 a calc R . .
H44C H 0.3375 0.1128 1.0314 0.144 Uiso 1 4 a calc R . .
C52 C -0.0451(6) 0.0236(5) 1.1802(2) 0.0390(14) Uani 1 4 a d . . .
C54 C -0.1796(7) -0.0037(7) 1.1603(2) 0.0502(17) Uani 1 4 a d . . .
H54A H -0.1687 -0.0319 1.1291 0.075 Uiso 1 4 a calc R . .
H54B H -0.2343 0.0682 1.1604 0.075 Uiso 1 4 a calc R . .
H54C H -0.2233 -0.0650 1.1785 0.075 Uiso 1 4 a calc R . .
C61 C 0.0817(7) 0.1868(5) 1.2721(2) 0.0364(14) Uani 1 4 a d . . .
C63 C 0.1471(7) 0.0002(5) 1.3036(2) 0.0413(15) Uani 1 4 a d . . .
C64 C 0.2523(8) -0.0967(7) 1.3008(3) 0.070(2) Uani 1 4 a d . . .
H64A H 0.2192 -0.1683 1.3158 0.106 Uiso 1 4 a calc R . .
H64B H 0.3340 -0.0700 1.3159 0.106 Uiso 1 4 a calc R . .
H64C H 0.2716 -0.1142 1.2690 0.106 Uiso 1 4 a calc R . .
C321 C 0.3215(7) 0.6010(5) 1.11406(19) 0.0359(13) Uani 1 4 a d . . .
C322 C 0.4515(7) 0.6410(7) 1.1088(2) 0.0459(16) Uani 1 4 a d . . .
C323 C 0.4914(8) 0.7533(6) 1.1223(3) 0.0526(18) Uani 1 4 a d . . .
C324 C 0.3982(8) 0.8269(6) 1.1422(2) 0.0500(18) Uani 1 4 a d . . .
C325 C 0.2651(8) 0.7906(6) 1.1482(3) 0.0515(18) Uani 1 4 a d . . .
C326 C 0.2281(8) 0.6765(6) 1.1333(2) 0.0445(16) Uani 1 4 a d . . .
C331 C 0.3204(7) 0.5463(6) 1.0150(2) 0.0433(15) Uani 1 4 a d . . .
C332 C 0.4188(8) 0.5512(7) 0.9815(2) 0.0525(18) Uani 1 4 a d . . .
C333 C 0.4202(8) 0.6463(8) 0.9507(2) 0.058(2) Uani 1 4 a d . . .
C334 C 0.3238(7) 0.7347(7) 0.9526(2) 0.0523(18) Uani 1 4 a d . . .
C335 C 0.2209(8) 0.7229(7) 0.9843(3) 0.0549(19) Uani 1 4 a d . . .
C336 C 0.2193(8) 0.6298(7) 1.0152(2) 0.0475(17) Uani 1 4 a d . . .
C351 C 0.5510(7) 0.2448(6) 1.0983(2) 0.0440(16) Uani 1 4 a d . . .
C353 C 0.6265(10) 0.1891(9) 1.0592(3) 0.082(3) Uani 1 4 a d . . .
H35A H 0.7198 0.2146 1.0602 0.124 Uiso 1 4 a calc R . .
H35B H 0.5863 0.2139 1.0305 0.124 Uiso 1 4 a calc R . .
H35C H 0.6221 0.1027 1.0618 0.124 Uiso 1 4 a calc R . .
O1 O 0.2365(4) 0.3190(3) 1.23678(13) 0.0345(9) Uani 1 4 a d . . .
O21 O 0.3819(4) 0.4628(4) 1.21243(14) 0.0380(10) Uani 1 4 a d . . .
O23 O 0.2430(5) 0.6005(4) 1.24370(16) 0.0500(12) Uani 1 4 a d . . .
O41 O 0.2205(5) 0.1564(4) 1.11276(15) 0.0487(12) Uani 1 4 a d . . .
O43 O 0.0959(8) 0.2438(8) 1.0572(2) 0.097(2) Uani 1 4 a d . . .
O51 O -0.0106(4) 0.1387(4) 1.17405(14) 0.0388(10) Uani 1 4 a d . . .
O53 O 0.0271(5) -0.0477(4) 1.19953(18) 0.0538(13) Uani 1 4 a d . . .
O62 O 0.1821(4) 0.0935(4) 1.27731(14) 0.0391(10) Uani 1 4 a d . . .
O63 O 0.0432(5) -0.0055(4) 1.32470(16) 0.0465(11) Uani 1 4 a d . . .
O352 O 0.5773(5) 0.2196(4) 1.13795(16) 0.0505(12) Uani 1 4 a d . . .
N31 N 0.3578(5) 0.3824(4) 1.11978(16) 0.0373(11) Uani 1 4 a d . . .
N33 N 0.3277(6) 0.4575(5) 1.04920(17) 0.0437(13) Uani 1 4 a d . . .
N34 N 0.4318(6) 0.3768(5) 1.04681(17) 0.0426(12) Uani 1 4 a d . . .
Cl2 Cl 0.4470(2) 0.96811(18) 1.15934(10) 0.0854(8) Uani 1 4 a d . . .
Br1 Br 0.33597(10) 0.86684(9) 0.91351(3) 0.0765(4) Uani 1 4 a d . . .
H2 H 0.190(5) 0.446(4) 1.1951(16) 0.013(12) Uiso 1 4 a d . . .
H3 H 0.383(7) 0.270(6) 1.166(2) 0.05(2) Uiso 1 4 a d . . .
H4 H 0.095(6) 0.294(5) 1.1335(19) 0.030(16) Uiso 1 4 a d . . .
H5 H 0.177(6) 0.106(5) 1.1932(18) 0.024(14) Uiso 1 4 a d . . .
H6 H 0.050(7) 0.311(6) 1.224(2) 0.043(19) Uiso 1 4 a d . . .
H32 H 0.177(7) 0.467(5) 1.102(2) 0.040(17) Uiso 1 4 a d . . .
H32A H 0.510(7) 0.591(6) 1.100(2) 0.041(19) Uiso 1 4 a d . . .
H32B H 0.581(8) 0.773(6) 1.123(2) 0.047(19) Uiso 1 4 a d . . .
H32C H 0.197(7) 0.841(6) 1.163(2) 0.05(2) Uiso 1 4 a d . . .
H32D H 0.141(7) 0.640(6) 1.136(2) 0.05(2) Uiso 1 4 a d . . .
H33A H 0.474(6) 0.482(6) 0.9825(19) 0.030(16) Uiso 1 4 a d . . .
H33B H 0.495(8) 0.662(7) 0.928(3) 0.07(2) Uiso 1 4 a d . . .
H33C H 0.149(8) 0.776(7) 0.986(2) 0.06(2) Uiso 1 4 a d . . .
H33D H 0.162(9) 0.612(7) 1.032(3) 0.07(3) Uiso 1 4 a d . . .
H61A H 0.085(6) 0.245(6) 1.301(2) 0.042(18) Uiso 1 4 a d . . .
H61B H -0.002(7) 0.161(5) 1.269(2) 0.032(17) Uiso 1 4 a d . . .

loop_
_atom_site_aniso_label
_atom_site_aniso_U_11
_atom_site_aniso_U_22
_atom_site_aniso_U_33
_atom_site_aniso_U_23
_atom_site_aniso_U_13
_atom_site_aniso_U_12
C2 0.028(3) 0.031(3) 0.039(3) 0.003(2) 0.000(3) 0.000(3)
C3 0.034(3) 0.029(3) 0.029(3) 0.000(2) 0.006(2) -0.003(2)
C4 0.035(3) 0.031(3) 0.036(3) -0.002(2) 0.003(3) -0.005(3)
C5 0.034(3) 0.035(3) 0.037(3) 0.001(3) -0.002(2) -0.007(3)
C6 0.028(3) 0.029(3) 0.040(3) 0.000(3) 0.001(2) 0.001(3)
C22 0.042(4) 0.034(3) 0.033(3) -0.002(2) -0.003(3) -0.001(3)
C24 0.046(4) 0.042(4) 0.064(4) -0.007(3) -0.006(3) -0.010(3)
C32 0.037(3) 0.035(3) 0.033(3) 0.002(2) 0.006(3) -0.001(3)
C35 0.042(3) 0.036(3) 0.043(3) 0.002(3) 0.004(3) 0.002(3)
C42 0.070(6) 0.098(7) 0.041(4) -0.021(4) -0.003(4) -0.033(5)
C44 0.091(7) 0.131(9) 0.066(6) -0.056(6) 0.017(5) -0.036(6)
C52 0.033(3) 0.034(3) 0.050(4) -0.002(3) 0.009(3) 0.002(3)
C54 0.039(4) 0.055(4) 0.056(4) -0.003(3) -0.004(3) -0.012(3)
C61 0.039(4) 0.032(3) 0.038(3) 0.002(3) 0.003(3) 0.004(3)
C63 0.039(4) 0.034(3) 0.051(4) 0.006(3) -0.012(3) -0.010(3)
C64 0.061(5) 0.043(4) 0.107(7) 0.025(4) 0.001(5) 0.015(4)
C321 0.040(3) 0.031(3) 0.036(3) -0.001(2) -0.004(3) 0.005(3)
C322 0.039(4) 0.044(4) 0.055(4) -0.006(3) 0.010(3) -0.001(3)
C323 0.041(4) 0.041(4) 0.076(5) -0.002(3) 0.000(4) -0.007(3)
C324 0.061(5) 0.038(4) 0.052(4) 0.004(3) -0.007(3) 0.005(3)
C325 0.053(5) 0.043(4) 0.058(4) -0.004(3) 0.001(4) 0.014(3)
C326 0.044(4) 0.043(4) 0.047(4) -0.002(3) 0.006(3) -0.002(3)
C331 0.049(4) 0.046(4) 0.035(3) 0.005(3) 0.001(3) -0.007(3)
C332 0.062(5) 0.054(4) 0.042(4) 0.011(3) 0.005(3) 0.008(4)
C333 0.052(4) 0.082(6) 0.041(4) 0.009(4) 0.006(3) 0.002(4)
C334 0.040(4) 0.074(5) 0.043(4) 0.008(3) -0.004(3) -0.012(4)
C335 0.045(4) 0.061(5) 0.059(5) 0.014(4) -0.002(3) 0.008(4)
C336 0.042(4) 0.058(4) 0.042(4) 0.013(3) 0.007(3) 0.001(4)
C351 0.047(4) 0.038(4) 0.047(4) -0.002(3) 0.008(3) 0.001(3)
C353 0.094(7) 0.097(7) 0.056(5) -0.001(5) 0.019(5) 0.055(6)
O1 0.034(2) 0.036(2) 0.033(2) 0.0049(17) 0.0006(18) -0.0052(18)
O21 0.030(2) 0.039(2) 0.045(2) -0.0067(19) -0.0035(19) -0.0030(19)
O23 0.041(3) 0.050(3) 0.058(3) -0.013(2) 0.002(2) 0.002(2)
O41 0.055(3) 0.049(3) 0.042(2) -0.009(2) 0.006(2) -0.007(2)
O43 0.111(6) 0.125(6) 0.055(4) -0.004(4) -0.029(4) 0.012(5)
O51 0.035(2) 0.030(2) 0.051(2) 0.0032(19) -0.0035(19) -0.0069(19)
O53 0.043(3) 0.039(3) 0.079(3) 0.005(2) 0.000(3) 0.000(2)
O62 0.035(2) 0.040(2) 0.042(2) 0.0108(18) 0.000(2) 0.0016(19)
O63 0.047(3) 0.044(3) 0.049(3) 0.006(2) 0.002(2) -0.011(2)
O352 0.050(3) 0.052(3) 0.049(3) 0.002(2) -0.002(2) 0.005(2)
N31 0.036(3) 0.035(3) 0.041(3) 0.005(2) 0.006(2) 0.002(2)
N33 0.054(3) 0.041(3) 0.036(3) 0.003(2) 0.004(3) 0.007(3)
N34 0.052(3) 0.032(3) 0.043(3) 0.002(2) 0.003(2) 0.004(3)
Cl2 0.0763(15) 0.0426(11) 0.137(2) -0.0241(12) -0.0182(15) 0.0025(10)
Br1 0.0642(6) 0.0867(7) 0.0787(6) 0.0452(5) -0.0078(5) -0.0110(5)

loop_
_atom_type_symbol
_atom_type_description
_atom_type_scat_dispersion_real
_atom_type_scat_dispersion_imag
_atom_type_scat_source
C C 0.0181 0.0091 'International Tables Vol C Tables 4.2.6.8 and 6.1.1.4'
H H 0.0000 0.0000 'International Tables Vol C Tables 4.2.6.8 and 6.1.1.4'
O O 0.0492 0.0322 'International Tables Vol C Tables 4.2.6.8 and 6.1.1.4'
N N 0.0311 0.0180 'International Tables Vol C Tables 4.2.6.8 and 6.1.1.4'
Cl Cl 0.3639 0.7018 'International Tables Vol C Tables 4.2.6.8 and 6.1.1.4'
Br Br -0.6763 1.2805 'International Tables Vol C Tables 4.2.6.8 and 6.1.1.4'

loop_
_geom_angle_atom_site_label_1
_geom_angle_atom_site_label_2
_geom_angle_atom_site_label_3
_geom_angle
_geom_angle_site_symmetry_1
_geom_angle_site_symmetry_3
_geom_angle_publ_flag
O1 C2 O21 107.1(5) . . ?
O1 C2 C3 107.6(5) . . ?
O21 C2 C3 108.7(5) . . ?
N31 C3 C2 114.4(5) . . ?
N31 C3 C4 112.0(5) . . ?
C2 C3 C4 107.7(5) . . ?
O41 C4 C5 107.2(5) . . ?
O41 C4 C3 106.8(5) . . ?
C5 C4 C3 112.1(5) . . ?
O51 C5 C4 106.4(5) . . ?
O51 C5 C6 108.6(5) . . ?
C4 C5 C6 111.4(5) . . ?
O1 C6 C61 107.8(5) . . ?
O1 C6 C5 110.4(5) . . ?
C61 C6 C5 112.5(5) . . ?
O23 C22 O21 121.9(6) . . ?
O23 C22 C24 126.3(6) . . ?
O21 C22 C24 111.8(6) . . ?
N31 C32 N33 98.8(5) . . ?
N31 C32 C321 112.2(5) . . ?
N33 C32 C321 112.3(5) . . ?
N34 C35 N31 113.5(5) . . ?
N34 C35 C351 121.2(6) . . ?
N31 C35 C351 125.0(6) . . ?
O43 C42 O41 124.8(8) . . ?
O43 C42 C44 127.2(8) . . ?
O41 C42 C44 108.0(9) . . ?
O53 C52 O51 122.8(6) . . ?
O53 C52 C54 125.3(6) . . ?
O51 C52 C54 111.9(6) . . ?
O62 C61 C6 108.7(5) . . ?
O63 C63 O62 123.8(6) . . ?
O63 C63 C64 125.8(6) . . ?
O62 C63 C64 110.4(6) . . ?
C322 C321 C326 118.6(6) . . ?
C322 C321 C32 120.1(6) . . ?
C326 C321 C32 121.2(6) . . ?
C323 C322 C321 122.5(7) . . ?
C324 C323 C322 118.4(7) . . ?
C323 C324 C325 121.3(7) . . ?
C323 C324 Cl2 118.9(6) . . ?
C325 C324 Cl2 119.8(6) . . ?
C324 C325 C326 118.5(7) . . ?
C321 C326 C325 120.7(7) . . ?
C336 C331 C332 119.6(6) . . ?
C336 C331 N33 120.9(6) . . ?
C332 C331 N33 119.5(6) . . ?
C331 C332 C333 119.6(7) . . ?
C334 C333 C332 121.0(7) . . ?
C333 C334 C335 118.1(7) . . ?
C333 C334 Br1 119.8(5) . . ?
C335 C334 Br1 122.1(6) . . ?
C336 C335 C334 121.3(8) . . ?
C331 C336 C335 120.2(7) . . ?
O352 C351 C35 120.4(6) . . ?
O352 C351 C353 121.2(6) . . ?
C35 C351 C353 118.4(6) . . ?
C2 O1 C6 111.5(4) . . ?
C22 O21 C2 115.7(5) . . ?
C42 O41 C4 117.0(6) . . ?
C52 O51 C5 118.6(5) . . ?
C63 O62 C61 116.2(5) . . ?
C35 N31 C3 123.5(5) . . ?
C35 N31 C32 107.9(5) . . ?
C3 N31 C32 122.2(5) . . ?
N34 N33 C331 117.7(5) . . ?
N34 N33 C32 112.5(5) . . ?
C331 N33 C32 122.4(5) . . ?
C35 N34 N33 106.3(5) . . ?

loop_
_geom_bond_atom_site_label_1
_geom_bond_atom_site_label_2
_geom_bond_distance
_geom_bond_site_symmetry_2
_geom_bond_publ_flag
C2 O1 1.413(7) . ?
C2 O21 1.416(7) . ?
C2 C3 1.518(8) . ?
C3 N31 1.463(7) . ?
C3 C4 1.535(8) . ?
C4 O41 1.449(7) . ?
C4 C5 1.507(8) . ?
C5 O51 1.437(7) . ?
C5 C6 1.540(8) . ?
C6 O1 1.432(7) . ?
C6 C61 1.500(8) . ?
C22 O23 1.210(8) . ?
C22 O21 1.373(7) . ?
C22 C24 1.463(9) . ?
C32 N31 1.475(8) . ?
C32 N33 1.482(7) . ?
C32 C321 1.507(8) . ?
C35 N34 1.303(8) . ?
C35 N31 1.392(8) . ?
C35 C351 1.469(9) . ?
C42 O43 1.174(11) . ?
C42 O41 1.376(9) . ?
C42 C44 1.510(12) . ?
C52 O53 1.211(7) . ?
C52 O51 1.344(7) . ?
C52 C54 1.488(9) . ?
C61 O62 1.451(7) . ?
C63 O63 1.203(8) . ?
C63 O62 1.342(7) . ?
C63 C64 1.507(10) . ?
C321 C322 1.375(9) . ?
C321 C326 1.375(9) . ?
C322 C323 1.374(10) . ?
C323 C324 1.369(10) . ?
C324 C325 1.394(10) . ?
C324 Cl2 1.726(7) . ?
C325 C326 1.397(10) . ?
C331 C336 1.371(10) . ?
C331 C332 1.384(9) . ?
C331 N33 1.411(7) . ?
C332 C333 1.393(10) . ?
C333 C334 1.377(11) . ?
C334 C335 1.385(10) . ?
C334 Br1 1.872(7) . ?
C335 C336 1.378(10) . ?
C351 O352 1.221(8) . ?
C351 C353 1.499(9) . ?
N33 N34 1.374(7) . ?

loop_
_cod_related_entry_id
_cod_related_entry_database
_cod_related_entry_code
1 ChemSpider 30653906
